data_7226513
loop_
_publ_author_name
'Sharma, Raj Pal'
'Kumar, Santosh'
'Venugopalan, P.'
'Ferretti, Valeria'
'Tarushi, Alketa'
'Psomas, George L.'
'Witwicki, Maciej'

_publ_section_title
;
 New copper(II) complexes of anti-inflammatory drug mefenamic acid: a
 concerted study including synthesis, physicochemical characterization and
 their biological evaluation
;
_journal_name_full 'RSC Adv.'
_journal_paper_doi 10.1039/C6RA14706B
_journal_year 2016
_chemical_formula_moiety '2(C15 H14 N O2), C4 H20 Cu N4 O2'
_chemical_formula_sum 'C34 H48 Cu N6 O6'
_chemical_formula_weight 700.32
_chemical_name_systematic Diaqua-bis(ethylenediamine)-copper(ii)bis(mefenamate)
_space_group_crystal_system triclinic
_space_group_IT_number 2
_space_group_name_Hall '-P 1'
_space_group_name_H-M_alt 'P -1'
_symmetry_space_group_name_Hall '-P 1'
_symmetry_space_group_name_H-M 'P -1'
_atom_sites_solution_hydrogens mixed
_audit_creation_method SHELXL-2014/7
_audit_update_record
;
2015-12-10 deposited with the CCDC.
2016-09-06 downloaded from the CCDC.
;
_cell_angle_alpha 79.714(3)
_cell_angle_beta 83.229(3)
_cell_angle_gamma 61.736(3)
_cell_formula_units_Z 1
_cell_length_a 7.6611(4)
_cell_length_b 7.7237(4)
_cell_length_c 17.5068(10)
_cell_measurement_reflns_used 10214
_cell_measurement_temperature 295
_cell_measurement_theta_max 27.
_cell_measurement_theta_min 2.
_cell_volume 897.08(9)
_computing_cell_refinement 'DENZO-SMN (Otwinowski & Minor, 1997)'
_computing_data_collection 'Kappa CCD server software (Nonius, 1997)'
_computing_data_reduction 'DENZO-SMN (Otwinowski & Minor, 1997)'
_computing_molecular_graphics 'ORTEPIII (Burnett & Johnson, 1996)'
_computing_publication_material
;
SHELXL-2014/7 (Sheldrick, 2014); WINGX (Farrugia, 1999)
;
_computing_structure_refinement 'SHELXL-2014/7 (Sheldrick, 2014)'
_computing_structure_solution 'SIR97 (Altomare et al.,1999)'
_diffrn_ambient_temperature 295
_diffrn_measured_fraction_theta_full 0.991
_diffrn_measured_fraction_theta_max 0.989
_diffrn_measurement_device_type 'Nonius Kappa CCD'
_diffrn_measurement_method '\f scans and \w scans'
_diffrn_radiation_type MoK\a
_diffrn_radiation_wavelength 0.71073
_diffrn_reflns_av_R_equivalents 0.0579
_diffrn_reflns_av_unetI/netI 0.0540
_diffrn_reflns_Laue_measured_fraction_full 0.991
_diffrn_reflns_Laue_measured_fraction_max 0.989
_diffrn_reflns_limit_h_max 10
_diffrn_reflns_limit_h_min -9
_diffrn_reflns_limit_k_max 10
_diffrn_reflns_limit_k_min -10
_diffrn_reflns_limit_l_max 23
_diffrn_reflns_limit_l_min -23
_diffrn_reflns_number 10214
_diffrn_reflns_point_group_measured_fraction_full 0.991
_diffrn_reflns_point_group_measured_fraction_max 0.989
_diffrn_reflns_theta_full 25.242
_diffrn_reflns_theta_max 27.999
_diffrn_reflns_theta_min 3.570
_exptl_absorpt_coefficient_mu 0.659
_exptl_absorpt_correction_T_max 0.938
_exptl_absorpt_correction_T_min 0.542
_exptl_absorpt_correction_type multi-scan
_exptl_absorpt_process_details
;
multi-scan from symmetry-related measurements 
 Sortav (Blessing 1995)
;
_exptl_crystal_colour 'pale violet'
_exptl_crystal_density_diffrn 1.296
_exptl_crystal_description plate
_exptl_crystal_F_000 371
_exptl_crystal_size_max 0.44
_exptl_crystal_size_mid 0.21
_exptl_crystal_size_min 0.09
_refine_diff_density_max 0.244
_refine_diff_density_min -0.481
_refine_diff_density_rms 0.048
_refine_ls_extinction_method none
_refine_ls_goodness_of_fit_ref 1.080
_refine_ls_hydrogen_treatment mixed
_refine_ls_matrix_type full
_refine_ls_number_parameters 230
_refine_ls_number_reflns 4278
_refine_ls_number_restraints 0
_refine_ls_restrained_S_all 1.080
_refine_ls_R_factor_all 0.0618
_refine_ls_R_factor_gt 0.0432
_refine_ls_shift/su_max 0.000
_refine_ls_shift/su_mean 0.000
_refine_ls_structure_factor_coef Fsqd
_refine_ls_weighting_details 'w=1/[\s^2^(Fo^2^)+(0.0537P)^2^+0.0858P] where P=(Fo^2^+2Fc^2^)/3'
_refine_ls_weighting_scheme calc
_refine_ls_wR_factor_gt 0.1061
_refine_ls_wR_factor_ref 0.1137
_reflns_Friedel_coverage 0.000
_reflns_number_gt 3418
_reflns_number_total 4278
_reflns_threshold_expression 'I > 2\s(I)'
_cod_data_source_file c6ra14706b2.cif
_cod_data_source_block mefen1
_cod_database_code 7226513
_shelx_shelxl_version_number 2014/7
_shelx_space_group_comment
;
The symmetry employed for this shelxl refinement is uniquely defined
by the following loop, which should always be used as a source of
symmetry information in preference to the above space-group names.
They are only intended as comments.
;

loop_
_space_group_symop_operation_xyz
'x, y, z'
'-x, -y, -z'

loop_
_atom_site_label
_atom_site_type_symbol
_atom_site_fract_x
_atom_site_fract_y
_atom_site_fract_z
_atom_site_U_iso_or_equiv
_atom_site_adp_type
_atom_site_occupancy
_atom_site_site_symmetry_order
_atom_site_calc_flag
_atom_site_refinement_flags_posn
_atom_site_refinement_flags_adp
_atom_site_refinement_flags_occupancy
Cu1 Cu 0.0000 0.0000 0.5000 0.04013(13) Uani 1 2 d S . P
N1 N 0.0643(3) 0.0028(2) 0.38473(10) 0.0464(4) Uani 1 1 d . . .
H2N H 0.1020 0.0971 0.3666 0.056 Uiso 1 1 calc R U .
H3N H 0.1647 -0.1154 0.3754 0.056 Uiso 1 1 calc R U .
O1W O -0.1705(3) 0.3694(3) 0.47026(12) 0.0561(4) Uani 1 1 d . . .
N2 N -0.2461(3) -0.0071(2) 0.47470(10) 0.0447(4) Uani 1 1 d . . .
H4N H -0.2676 -0.0966 0.5095 0.054 Uiso 1 1 calc R U .
H5N H -0.3521 0.1128 0.4766 0.054 Uiso 1 1 calc R U .
C1 C -0.1144(4) 0.0438(3) 0.34496(12) 0.0521(5) Uani 1 1 d . . .
H1A H -0.0768 -0.0031 0.2948 0.063 Uiso 1 1 calc R U .
H1B H -0.2025 0.1855 0.3368 0.063 Uiso 1 1 calc R U .
C2 C -0.2174(4) -0.0624(3) 0.39565(14) 0.0553(6) Uani 1 1 d . . .
H2A H -0.3446 -0.0240 0.3749 0.066 Uiso 1 1 calc R U .
H2B H -0.1374 -0.2049 0.3974 0.066 Uiso 1 1 calc R U .
O1 O 0.1164(3) 0.3664(3) 0.35192(9) 0.0638(5) Uani 1 1 d . . .
O2 O 0.3309(2) 0.3268(2) 0.43556(8) 0.0522(4) Uani 1 1 d . . .
C3 C 0.2506(3) 0.3996(3) 0.37138(12) 0.0428(4) Uani 1 1 d . . .
C4 C 0.3140(3) 0.5339(3) 0.31584(11) 0.0378(4) Uani 1 1 d . . .
C5 C 0.4646(3) 0.5653(3) 0.33808(13) 0.0458(5) Uani 1 1 d . . .
H5 H 0.5185 0.5053 0.3865 0.055 Uiso 1 1 calc R U .
C6 C 0.5361(3) 0.6818(4) 0.29078(14) 0.0547(5) Uani 1 1 d . . .
H6 H 0.6358 0.7014 0.3072 0.066 Uiso 1 1 calc R U .
C7 C 0.4575(3) 0.7694(4) 0.21842(15) 0.0566(6) Uani 1 1 d . . .
H7 H 0.5048 0.8484 0.1860 0.068 Uiso 1 1 calc R U .
C8 C 0.3096(3) 0.7408(3) 0.19387(13) 0.0519(5) Uani 1 1 d . . .
H8 H 0.2615 0.7978 0.1444 0.062 Uiso 1 1 calc R U .
C9 C 0.2304(3) 0.6274(3) 0.24217(11) 0.0418(4) Uani 1 1 d . . .
N3 N 0.0799(3) 0.5994(3) 0.22037(11) 0.0559(5) Uani 1 1 d . . .
C10 C -0.0305(3) 0.6795(3) 0.15257(12) 0.0451(5) Uani 1 1 d . . .
C11 C -0.0895(3) 0.5575(3) 0.12337(12) 0.0470(5) Uani 1 1 d . . .
C12 C -0.2063(3) 0.6359(4) 0.05805(13) 0.0535(5) Uani 1 1 d . . .
C13 C -0.2565(4) 0.8257(4) 0.02267(14) 0.0612(6) Uani 1 1 d . . .
H13 H -0.3288 0.8744 -0.0222 0.073 Uiso 1 1 calc R U .
C14 C -0.2012(4) 0.9459(4) 0.05257(15) 0.0628(6) Uani 1 1 d . . .
H14 H -0.2384 1.0753 0.0285 0.075 Uiso 1 1 calc R U .
C15 C -0.0913(4) 0.8734(3) 0.11796(14) 0.0547(5) Uani 1 1 d . . .
H15 H -0.0575 0.9553 0.1391 0.066 Uiso 1 1 calc R U .
C16 C -0.0305(5) 0.3495(4) 0.16229(15) 0.0684(7) Uani 1 1 d . . .
H16A H -0.1145 0.3519 0.2078 0.103 Uiso 1 1 calc R U .
H16B H 0.1050 0.2882 0.1770 0.103 Uiso 1 1 calc R U .
H16C H -0.0442 0.2749 0.1271 0.103 Uiso 1 1 calc R U .
C17 C -0.2833(4) 0.5149(5) 0.02688(17) 0.0766(8) Uani 1 1 d . . .
H17A H -0.3565 0.5895 -0.0188 0.115 Uiso 1 1 calc R U .
H17B H -0.3685 0.4852 0.0657 0.115 Uiso 1 1 calc R U .
H17C H -0.1736 0.3934 0.0140 0.115 Uiso 1 1 calc R U .
H1W H -0.225(4) 0.459(4) 0.4960(16) 0.064(8) Uiso 1 1 d . . .
H1N H 0.050(4) 0.524(4) 0.2536(14) 0.055(7) Uiso 1 1 d . . .
H2W H -0.101(4) 0.390(4) 0.4403(17) 0.065(9) Uiso 1 1 d . . .

loop_
_atom_site_aniso_label
_atom_site_aniso_U_11
_atom_site_aniso_U_22
_atom_site_aniso_U_33
_atom_site_aniso_U_23
_atom_site_aniso_U_13
_atom_site_aniso_U_12
Cu1 0.0393(2) 0.0388(2) 0.0456(2) -0.00347(14) -0.00256(13) -0.02135(16)
N1 0.0502(10) 0.0340(9) 0.0525(10) -0.0063(7) 0.0027(8) -0.0184(8)
O1W 0.0611(11) 0.0426(9) 0.0642(11) -0.0077(8) -0.0002(9) -0.0240(9)
N2 0.0416(9) 0.0364(9) 0.0542(10) 0.0019(7) -0.0074(7) -0.0181(8)
C1 0.0638(14) 0.0422(11) 0.0457(11) -0.0064(9) -0.0083(10) -0.0193(11)
C2 0.0542(13) 0.0463(12) 0.0702(14) -0.0111(10) -0.0160(11) -0.0232(10)
O1 0.0838(12) 0.0720(11) 0.0583(9) 0.0129(8) -0.0179(8) -0.0586(10)
O2 0.0595(9) 0.0467(8) 0.0475(8) 0.0063(6) -0.0119(7) -0.0245(7)
C3 0.0471(11) 0.0325(10) 0.0466(11) -0.0050(8) -0.0010(8) -0.0170(9)
C4 0.0365(10) 0.0314(9) 0.0444(10) -0.0068(8) -0.0008(7) -0.0144(8)
C5 0.0397(10) 0.0401(11) 0.0556(12) -0.0080(9) -0.0059(9) -0.0155(9)
C6 0.0415(11) 0.0567(13) 0.0732(15) -0.0105(11) -0.0001(10) -0.0287(11)
C7 0.0494(13) 0.0559(13) 0.0686(14) 0.0005(11) 0.0060(10) -0.0327(11)
C8 0.0546(13) 0.0542(13) 0.0496(12) 0.0018(10) -0.0011(9) -0.0305(11)
C9 0.0456(11) 0.0392(10) 0.0440(10) -0.0056(8) -0.0015(8) -0.0225(9)
N3 0.0738(14) 0.0651(12) 0.0480(10) 0.0122(9) -0.0189(9) -0.0508(11)
C10 0.0501(12) 0.0469(11) 0.0438(10) -0.0019(9) -0.0071(9) -0.0272(10)
C11 0.0479(12) 0.0488(12) 0.0509(11) -0.0097(9) -0.0002(9) -0.0272(10)
C12 0.0446(12) 0.0680(15) 0.0541(12) -0.0169(11) -0.0008(9) -0.0284(11)
C13 0.0504(13) 0.0705(17) 0.0546(13) -0.0041(12) -0.0140(10) -0.0205(12)
C14 0.0630(15) 0.0511(13) 0.0652(15) 0.0087(11) -0.0131(12) -0.0223(12)
C15 0.0618(14) 0.0449(12) 0.0611(13) -0.0028(10) -0.0103(11) -0.0274(11)
C16 0.094(2) 0.0560(15) 0.0709(16) -0.0039(12) -0.0100(14) -0.0478(15)
C17 0.0684(17) 0.105(2) 0.0813(18) -0.0329(16) -0.0046(14) -0.0534(17)

loop_
_atom_type_symbol
_atom_type_description
_atom_type_scat_dispersion_real
_atom_type_scat_dispersion_imag
_atom_type_scat_source
Cu Cu 0.3201 1.2651 'International Tables Vol C Tables 4.2.6.8 and 6.1.1.4'
C C 0.0033 0.0016 'International Tables Vol C Tables 4.2.6.8 and 6.1.1.4'
H H 0.0000 0.0000 'International Tables Vol C Tables 4.2.6.8 and 6.1.1.4'
N N 0.0061 0.0033 'International Tables Vol C Tables 4.2.6.8 and 6.1.1.4'
O O 0.0106 0.0060 'International Tables Vol C Tables 4.2.6.8 and 6.1.1.4'

loop_
_geom_angle_atom_site_label_1
_geom_angle_atom_site_label_2
_geom_angle_atom_site_label_3
_geom_angle
_geom_angle_site_symmetry_1
_geom_angle_site_symmetry_3
N2 Cu1 N2 180.0 . 2_556
N2 Cu1 N1 95.25(7) . 2_556
N2 Cu1 N1 84.75(7) 2_556 2_556
N2 Cu1 N1 84.75(7) . .
N2 Cu1 N1 95.25(7) 2_556 .
N1 Cu1 N1 180.0 2_556 .
C1 N1 Cu1 108.83(13) . .
C1 N1 H2N 109.9 . .
Cu1 N1 H2N 109.9 . .
C1 N1 H3N 109.9 . .
Cu1 N1 H3N 109.9 . .
H2N N1 H3N 108.3 . .
H1W O1W H2W 110(3) . .
C2 N2 Cu1 108.36(13) . .
C2 N2 H4N 110.0 . .
Cu1 N2 H4N 110.0 . .
C2 N2 H5N 110.0 . .
Cu1 N2 H5N 110.0 . .
H4N N2 H5N 108.4 . .
N1 C1 C2 107.99(17) . .
N1 C1 H1A 110.1 . .
C2 C1 H1A 110.1 . .
N1 C1 H1B 110.1 . .
C2 C1 H1B 110.1 . .
H1A C1 H1B 108.4 . .
N2 C2 C1 108.02(17) . .
N2 C2 H2A 110.1 . .
C1 C2 H2A 110.1 . .
N2 C2 H2B 110.1 . .
C1 C2 H2B 110.1 . .
H2A C2 H2B 108.4 . .
O2 C3 O1 122.47(19) . .
O2 C3 C4 118.69(18) . .
O1 C3 C4 118.83(17) . .
C5 C4 C9 118.81(18) . .
C5 C4 C3 117.71(17) . .
C9 C4 C3 123.47(17) . .
C6 C5 C4 122.2(2) . .
C6 C5 H5 118.9 . .
C4 C5 H5 118.9 . .
C5 C6 C7 118.9(2) . .
C5 C6 H6 120.5 . .
C7 C6 H6 120.5 . .
C6 C7 C8 120.8(2) . .
C6 C7 H7 119.6 . .
C8 C7 H7 119.6 . .
C7 C8 C9 121.2(2) . .
C7 C8 H8 119.4 . .
C9 C8 H8 119.4 . .
N3 C9 C8 122.85(19) . .
N3 C9 C4 119.10(18) . .
C8 C9 C4 118.03(19) . .
C9 N3 C10 130.03(19) . .
C9 N3 H1N 113.5(16) . .
C10 N3 H1N 116.4(16) . .
C15 C10 C11 120.20(19) . .
C15 C10 N3 122.42(18) . .
C11 C10 N3 117.26(18) . .
C12 C11 C10 118.5(2) . .
C12 C11 C16 120.94(19) . .
C10 C11 C16 120.54(19) . .
C13 C12 C11 120.0(2) . .
C13 C12 C17 119.3(2) . .
C11 C12 C17 120.7(2) . .
C12 C13 C14 121.1(2) . .
C12 C13 H13 119.4 . .
C14 C13 H13 119.4 . .
C15 C14 C13 119.7(2) . .
C15 C14 H14 120.2 . .
C13 C14 H14 120.2 . .
C14 C15 C10 120.4(2) . .
C14 C15 H15 119.8 . .
C10 C15 H15 119.8 . .
C11 C16 H16A 109.5 . .
C11 C16 H16B 109.5 . .
H16A C16 H16B 109.5 . .
C11 C16 H16C 109.5 . .
H16A C16 H16C 109.5 . .
H16B C16 H16C 109.5 . .
C12 C17 H17A 109.5 . .
C12 C17 H17B 109.5 . .
H17A C17 H17B 109.5 . .
C12 C17 H17C 109.5 . .
H17A C17 H17C 109.5 . .
H17B C17 H17C 109.5 . .

loop_
_geom_bond_atom_site_label_1
_geom_bond_atom_site_label_2
_geom_bond_distance
_geom_bond_site_symmetry_2
Cu1 N2 2.0147(16) .
Cu1 N2 2.0147(16) 2_556
Cu1 N1 2.0188(17) 2_556
Cu1 N1 2.0188(17) .
N1 C1 1.482(3) .
N1 H2N 0.9000 .
N1 H3N 0.9000 .
O1W H1W 0.80(3) .
O1W H2W 0.76(3) .
N2 C2 1.482(3) .
N2 H4N 0.9000 .
N2 H5N 0.9000 .
C1 C2 1.507(3) .
C1 H1A 0.9700 .
C1 H1B 0.9700 .
C2 H2A 0.9700 .
C2 H2B 0.9700 .
O1 C3 1.265(2) .
O2 C3 1.252(2) .
C3 C4 1.504(3) .
C4 C5 1.395(3) .
C4 C9 1.421(3) .
C5 C6 1.374(3) .
C5 H5 0.9300 .
C6 C7 1.383(3) .
C6 H6 0.9300 .
C7 C8 1.379(3) .
C7 H7 0.9300 .
C8 C9 1.403(3) .
C8 H8 0.9300 .
C9 N3 1.375(3) .
N3 C10 1.409(3) .
N3 H1N 0.84(3) .
C10 C15 1.382(3) .
C10 C11 1.408(3) .
C11 C12 1.399(3) .
C11 C16 1.498(3) .
C12 C13 1.371(4) .
C12 C17 1.516(3) .
C13 C14 1.384(4) .
C13 H13 0.9300 .
C14 C15 1.373(3) .
C14 H14 0.9300 .
C15 H15 0.9300 .
C16 H16A 0.9600 .
C16 H16B 0.9600 .
C16 H16C 0.9600 .
C17 H17A 0.9600 .
C17 H17B 0.9600 .
C17 H17C 0.9600 .
